data_4031843
loop_
_publ_author_name
'Schmidt, Hauke C.'
'Spulber, Mariana'
'Neuburger, Markus'
'Palivan, Cornelia G.'
'Meuwly, Markus'
'Wenger, Oliver S.'

_publ_section_title
;
 Charge Transfer Pathways in Three Isomers of Naphthalene-Bridged Organic
 Mixed Valence Compounds.
;
_journal_issue 2
_journal_name_full 'The Journal of organic chemistry'
_journal_page_first 595
_journal_page_last 602
_journal_paper_doi 10.1021/acs.joc.5b02427
_journal_volume 81
_journal_year 2016
_chemical_absolute_configuration ad
_chemical_formula_moiety 'C50 H42 N2 O4'
_chemical_formula_sum 'C50 H42 N2 O4'
_chemical_formula_weight 734.89
_space_group_IT_number 43
_symmetry_cell_setting orthorhombic
_symmetry_space_group_name_Hall 'F 2 -2d'
_symmetry_space_group_name_H-M 'F d d 2'
_atom_sites_solution_hydrogens difmap
_atom_sites_solution_primary other
_cell_angle_alpha 90
_cell_angle_beta 90
_cell_angle_gamma 90
_cell_formula_units_Z 8
_cell_length_a 15.6972(4)
_cell_length_b 37.1771(11)
_cell_length_c 12.9487(4)
_cell_measurement_reflns_used 9852
_cell_measurement_temperature 123
_cell_measurement_theta_max 68
_cell_measurement_theta_min 5
_cell_volume 7556.6(4)
_computing_cell_refinement 'Apex2 (Bruker AXS, 2006)'
_computing_data_collection 'Apex2 (Bruker AXS, 2006)'
_computing_data_reduction 'Apex2 (Bruker AXS, 2006)'
_computing_molecular_graphics 'CAMERON (Watkin et al., 1996)'
_computing_publication_material 'CRYSTALS (Betteridge et al., 2003)'
_computing_structure_refinement 'CRYSTALS (Betteridge et al., 2003)'
_computing_structure_solution 'Superflip (Palatinus & Chapuis, 2007)'
_diffrn_ambient_temperature 123
_diffrn_measured_fraction_theta_full 0.999
_diffrn_measured_fraction_theta_max 0.995
_diffrn_measurement_device Area
_diffrn_measurement_device_type 'Bruker Kappa Apex2'
_diffrn_measurement_method '\f & \w scans'
_diffrn_radiation_monochromator graphite
_diffrn_radiation_type 'Cu K\a'
_diffrn_radiation_wavelength 1.54178
_diffrn_reflns_av_R_equivalents 0.028
_diffrn_reflns_limit_h_max 18
_diffrn_reflns_limit_h_min -18
_diffrn_reflns_limit_k_max 44
_diffrn_reflns_limit_k_min -43
_diffrn_reflns_limit_l_max 15
_diffrn_reflns_limit_l_min -15
_diffrn_reflns_number 17915
_diffrn_reflns_theta_full 66.500
_diffrn_reflns_theta_max 68.426
_diffrn_reflns_theta_min 4.584
_diffrn_standards_number 0
_exptl_absorpt_coefficient_mu 0.644
_exptl_absorpt_correction_T_max 0.97
_exptl_absorpt_correction_T_min 0.93
_exptl_absorpt_correction_type multi-scan
_exptl_absorpt_process_details 'SADABS (Siemens, 1996)'
_exptl_crystal_colour colourless
_exptl_crystal_density_diffrn 1.292
_exptl_crystal_density_method 'not measured'
_exptl_crystal_description block
_exptl_crystal_F_000 3104
_exptl_crystal_size_max 0.190
_exptl_crystal_size_mid 0.110
_exptl_crystal_size_min 0.040
_refine_diff_density_max 0.12
_refine_diff_density_min -0.12
_refine_ls_abs_structure_details 'Flack (1983), 1599 Friedel-pairs'
_refine_ls_abs_structure_Flack 0.03(14)
_refine_ls_extinction_method None
_refine_ls_goodness_of_fit_ref 1.1238
_refine_ls_hydrogen_treatment constr
_refine_ls_matrix_type full
_refine_ls_number_parameters 255
_refine_ls_number_reflns 3395
_refine_ls_number_restraints 1
_refine_ls_R_factor_all 0.0238
_refine_ls_R_factor_gt 0.0237
_refine_ls_shift/su_max 0.0012164
_refine_ls_shift/su_mean 0.0001200
_refine_ls_structure_factor_coef F
_refine_ls_weighting_details
;
 Method, part 1, Chebychev polynomial, (Watkin, 1994, Prince, 1982) 
 [weight] = 1.0/[A~0~*T~0~(x)+A~1~*T~1~(x) ... +A~n-1~]*T~n-1~(x)] 
 where A~i~ are the Chebychev coefficients listed below and x= Fcalc/Fmax 
 Method = Robust Weighting (Prince, 1982) 
 W = [weight] * [1-(deltaF/6*sigmaF)^2^]^2^ 
 A~i~ are: 
 0.121 0.745E-01 0.276E-01 
;
_refine_ls_weighting_scheme calc
_refine_ls_wR_factor_all 0.0260
_refine_ls_wR_factor_gt 0.0259
_refine_ls_wR_factor_ref 0.0259
_reflns_limit_h_max 18
_reflns_limit_h_min 0
_reflns_limit_k_max 44
_reflns_limit_k_min 0
_reflns_limit_l_max 15
_reflns_limit_l_min -15
_reflns_number_gt 3399
_reflns_number_total 3415
_reflns_threshold_expression I>2.0\s(I)
_oxford_diffrn_Wilson_B_factor 0.00
_oxford_diffrn_Wilson_scale 0.00
_oxford_refine_ls_r_factor_ref 0.0237
_oxford_refine_ls_scale 0.06129(6)
_oxford_reflns_number_all 3405
_oxford_reflns_threshold_expression_ref I>0.0\s(I)
_cod_data_source_file jo5b02427_si_002.cif
_cod_data_source_block 1
_cod_depositor_comments
;
The following automatic conversions were performed:

'_atom_sites_solution_primary' value 'Other' changed to 'other'
according to
/usr/data/users/saulius/crontab/automatic-downloads/current/ACS/lib/dictionaries/cif_core.dic
dictionary named 'cif_core.dic' version 2.4.2 from 2011-04-26.

Automatic conversion script
Id: cif_fix_values 4268 2015-11-12 08:31:59Z antanas 
;
_cod_database_code 4031843

loop_
_symmetry_equiv_pos_as_xyz
x,y,z
x,y+1/2,z+1/2
x+1/2,y,z+1/2
x+1/2,y+1/2,z
-x,-y,z
-x,-y+1/2,z+1/2
-x+1/2,-y,z+1/2
-x+1/2,-y+1/2,z
-x+1/4,y+1/4,z+1/4
-x+1/4,y+3/4,z+3/4
-x+3/4,y+1/4,z+3/4
-x+3/4,y+3/4,z+1/4
x+1/4,-y+1/4,z+1/4
x+1/4,-y+3/4,z+3/4
x+3/4,-y+1/4,z+3/4
x+3/4,-y+3/4,z+1/4

loop_
_atom_site_label
_atom_site_type_symbol
_atom_site_fract_x
_atom_site_fract_y
_atom_site_fract_z
_atom_site_U_iso_or_equiv
_atom_site_occupancy
_atom_site_adp_type
_atom_site_refinement_flags_posn
_atom_site_refinement_flags_adp
N1 N 0.33903(6) 0.50726(2) 0.35334(8) 0.0226 1.0000 Uani . .
O1 O 0.12519(5) 0.61779(2) 0.21963(8) 0.0312 1.0000 Uani . .
O2 O 0.43491(6) 0.39235(2) 0.09833(8) 0.0329 1.0000 Uani . .
C1 C 0.5000 0.5000 0.82732(12) 0.0189 1.0000 Uani S T
C2 C 0.5000 0.5000 0.93812(13) 0.0231 1.0000 Uani S T
C3 C 0.44890(7) 0.52495(3) 0.99300(10) 0.0282 1.0000 Uani . .
C4 C 0.39787(8) 0.54848(3) 0.94170(10) 0.0306 1.0000 Uani . .
C5 C 0.39164(7) 0.54667(3) 0.83324(10) 0.0256 1.0000 Uani . .
C6 C 0.43886(7) 0.52260(3) 0.77615(10) 0.0200 1.0000 Uani . .
C7 C 0.41639(6) 0.51871(3) 0.66487(9) 0.0186 1.0000 Uani . .
C8 C 0.41012(7) 0.54829(3) 0.59922(10) 0.0201 1.0000 Uani . .
C9 C 0.38613(7) 0.54424(3) 0.49668(10) 0.0204 1.0000 Uani . .
C10 C 0.36502(7) 0.51040(3) 0.45771(10) 0.0194 1.0000 Uani . .
C11 C 0.36867(7) 0.48080(3) 0.52363(10) 0.0208 1.0000 Uani . .
C12 C 0.39503(6) 0.48507(3) 0.62482(9) 0.0194 1.0000 Uani . .
C13 C 0.28248(7) 0.53455(3) 0.31613(9) 0.0199 1.0000 Uani . .
C14 C 0.20739(7) 0.54119(3) 0.36947(9) 0.0201 1.0000 Uani . .
C15 C 0.15417(7) 0.56935(3) 0.34146(10) 0.0219 1.0000 Uani . .
C16 C 0.17512(7) 0.59054(3) 0.25675(10) 0.0232 1.0000 Uani . .
C17 C 0.24997(7) 0.58385(3) 0.20240(10) 0.0253 1.0000 Uani . .
C18 C 0.30327(7) 0.55613(3) 0.23190(10) 0.0232 1.0000 Uani . .
C19 C 0.04337(8) 0.62208(3) 0.26549(12) 0.0347 1.0000 Uani . .
C20 C 0.36487(7) 0.47823(3) 0.29005(10) 0.0188 1.0000 Uani . .
C21 C 0.31737(7) 0.46853(3) 0.20258(10) 0.0210 1.0000 Uani . .
C22 C 0.34315(7) 0.44005(3) 0.14092(10) 0.0236 1.0000 Uani . .
C23 C 0.41553(7) 0.42020(3) 0.16433(10) 0.0239 1.0000 Uani . .
C24 C 0.46323(7) 0.42969(3) 0.25082(10) 0.0229 1.0000 Uani . .
C25 C 0.43836(7) 0.45866(3) 0.31165(10) 0.0215 1.0000 Uani . .
C26 C 0.51348(8) 0.37425(3) 0.11525(11) 0.0359 1.0000 Uani . .
H31 H 0.4510 0.5243 1.0695 0.0361 1.0000 Uiso R .
H41 H 0.3641 0.5672 0.9794 0.0386 1.0000 Uiso R .
H51 H 0.3504 0.5616 0.7978 0.0333 1.0000 Uiso R .
H81 H 0.4260 0.5724 0.6224 0.0276 1.0000 Uiso R .
H91 H 0.3825 0.5655 0.4512 0.0248 1.0000 Uiso R .
H111 H 0.3518 0.4569 0.5002 0.0274 1.0000 Uiso R .
H121 H 0.3997 0.4643 0.6703 0.0244 1.0000 Uiso R .
H141 H 0.1929 0.5253 0.4294 0.0260 1.0000 Uiso R .
H151 H 0.1023 0.5740 0.3801 0.0286 1.0000 Uiso R .
H171 H 0.2637 0.5991 0.1432 0.0325 1.0000 Uiso R .
H181 H 0.3563 0.5518 0.1930 0.0308 1.0000 Uiso R .
H191 H 0.0486 0.6306 0.3379 0.0555 1.0000 Uiso R .
H192 H 0.0116 0.5988 0.2628 0.0548 1.0000 Uiso R .
H193 H 0.0142 0.6411 0.2244 0.0560 1.0000 Uiso R .
H211 H 0.2658 0.4824 0.1847 0.0266 1.0000 Uiso R .
H221 H 0.3114 0.4342 0.0795 0.0325 1.0000 Uiso R .
H241 H 0.5140 0.4158 0.2706 0.0278 1.0000 Uiso R .
H251 H 0.4747 0.4655 0.3697 0.0258 1.0000 Uiso R .
H261 H 0.5615 0.3915 0.1131 0.0558 1.0000 Uiso R .
H262 H 0.5200 0.3565 0.0591 0.0556 1.0000 Uiso R .
H263 H 0.5127 0.3610 0.1824 0.0551 1.0000 Uiso R .

loop_
_atom_site_aniso_label
_atom_site_aniso_U_11
_atom_site_aniso_U_22
_atom_site_aniso_U_33
_atom_site_aniso_U_23
_atom_site_aniso_U_13
_atom_site_aniso_U_12
N1 0.0257(5) 0.0248(5) 0.0173(4) -0.0021(4) -0.0041(4) 0.0084(4)
O1 0.0310(4) 0.0230(4) 0.0395(5) 0.0050(4) -0.0044(4) 0.0066(3)
O2 0.0374(5) 0.0287(4) 0.0326(4) -0.0132(4) 0.0017(4) 0.0007(4)
C1 0.0173(7) 0.0209(7) 0.0184(7) 0.0000 0.0000 -0.0047(6)
C2 0.0191(7) 0.0314(8) 0.0187(7) 0.0000 0.0000 -0.0049(6)
C3 0.0281(6) 0.0404(7) 0.0160(5) -0.0061(5) 0.0011(4) -0.0027(5)
C4 0.0293(6) 0.0382(7) 0.0241(6) -0.0100(5) 0.0016(5) 0.0053(5)
C5 0.0240(6) 0.0293(6) 0.0237(6) -0.0048(5) -0.0022(5) 0.0024(5)
C6 0.0183(5) 0.0226(5) 0.0191(5) -0.0009(4) 0.0009(4) -0.0037(4)
C7 0.0127(4) 0.0240(5) 0.0190(5) -0.0008(4) 0.0011(4) 0.0019(4)
C8 0.0187(5) 0.0197(5) 0.0219(5) -0.0024(4) -0.0011(4) 0.0018(4)
C9 0.0195(5) 0.0217(5) 0.0199(5) 0.0021(4) 0.0000(4) 0.0040(4)
C10 0.0169(5) 0.0238(5) 0.0175(5) -0.0014(4) 0.0004(4) 0.0037(4)
C11 0.0194(5) 0.0205(5) 0.0226(6) -0.0035(4) -0.0003(4) -0.0007(4)
C12 0.0183(5) 0.0232(5) 0.0168(5) 0.0021(4) 0.0014(4) 0.0010(4)
C13 0.0215(5) 0.0215(5) 0.0167(5) -0.0028(4) -0.0046(4) 0.0015(4)
C14 0.0232(5) 0.0222(5) 0.0148(5) -0.0009(4) -0.0033(4) -0.0007(4)
C15 0.0196(5) 0.0236(5) 0.0223(5) -0.0063(4) -0.0023(4) 0.0015(4)
C16 0.0250(6) 0.0182(5) 0.0266(6) -0.0028(4) -0.0074(5) 0.0009(4)
C17 0.0297(6) 0.0237(5) 0.0225(6) 0.0038(4) -0.0024(5) -0.0017(5)
C18 0.0201(5) 0.0272(6) 0.0223(5) -0.0017(4) -0.0006(4) 0.0005(4)
C19 0.0264(6) 0.0250(6) 0.0528(8) 0.0025(6) -0.0074(6) 0.0061(5)
C20 0.0201(5) 0.0196(5) 0.0165(5) 0.0008(4) 0.0012(4) -0.0005(4)
C21 0.0203(5) 0.0229(5) 0.0198(5) 0.0028(4) -0.0017(4) -0.0004(4)
C22 0.0280(6) 0.0264(5) 0.0163(5) -0.0016(4) -0.0024(4) -0.0063(4)
C23 0.0276(6) 0.0209(5) 0.0231(6) -0.0027(4) 0.0059(5) -0.0056(5)
C24 0.0225(5) 0.0217(5) 0.0246(6) -0.0005(4) 0.0016(4) 0.0015(4)
C25 0.0206(5) 0.0247(5) 0.0193(5) -0.0016(4) -0.0022(4) -0.0003(4)
C26 0.0368(7) 0.0286(6) 0.0423(8) -0.0123(6) 0.0112(6) -0.0001(5)

loop_
_atom_type_symbol
_atom_type_scat_dispersion_real
_atom_type_scat_dispersion_imag
_atom_type_scat_Cromer_Mann_a1
_atom_type_scat_Cromer_Mann_b1
_atom_type_scat_Cromer_Mann_a2
_atom_type_scat_Cromer_Mann_b2
_atom_type_scat_Cromer_Mann_a3
_atom_type_scat_Cromer_Mann_b3
_atom_type_scat_Cromer_Mann_a4
_atom_type_scat_Cromer_Mann_b4
_atom_type_scat_Cromer_Mann_c
_atom_type_scat_source
C 0.0181 0.0091 2.3100 20.8439 1.0200 10.2075 1.5886 0.5687 0.8650 51.6512 0.2156 'International Tables Vol C 4.2.6.8 and 6.1.1.4'
H 0.0000 0.0000 0.4930 10.5109 0.3229 26.1257 0.1402 3.1424 0.0408 57.7998 0.0030 'International Tables Vol C 4.2.6.8 and 6.1.1.4'
N 0.0311 0.0180 12.2126 0.0057 3.1322 9.8933 2.0125 28.9975 1.1663 0.5826 -11.5290 'International Tables Vol C 4.2.6.8 and 6.1.1.4'
O 0.0492 0.0322 3.0485 13.2771 2.2868 5.7011 1.5463 0.3239 0.8670 32.9089 0.2508 'International Tables Vol C 4.2.6.8 and 6.1.1.4'

loop_
_geom_angle_atom_site_label_1
_geom_angle_site_symmetry_1
_geom_angle_atom_site_label_2
_geom_angle_atom_site_label_3
_geom_angle_site_symmetry_3
_geom_angle
_geom_angle_publ_flag
C10 . N1 C13 . 116.18(8) yes
C10 . N1 C20 . 122.21(9) yes
C13 . N1 C20 . 121.57(9) yes
C16 . O1 C19 . 116.96(9) yes
C23 . O2 C26 . 116.87(9) yes
C6 5_665 C1 C2 . 117.45(7) yes
C6 5_665 C1 C6 . 125.10(14) yes
C2 . C1 C6 . 117.45(7) yes
C1 . C2 C3 5_665 120.09(7) yes
C1 . C2 C3 . 120.09(7) yes
C3 5_665 C2 C3 . 119.82(15) yes
C2 . C3 C4 . 120.64(11) yes
C2 . C3 H31 . 117.8 no
C4 . C3 H31 . 121.6 no
C3 . C4 C5 . 119.81(11) yes
C3 . C4 H41 . 121.4 no
C5 . C4 H41 . 118.8 no
C4 . C5 C6 . 121.90(11) yes
C4 . C5 H51 . 119.4 no
C6 . C5 H51 . 118.5 no
C1 . C6 C5 . 119.46(11) yes
C1 . C6 C7 . 123.16(10) yes
C5 . C6 C7 . 117.03(10) yes
C6 . C7 C8 . 122.02(10) yes
C6 . C7 C12 . 120.21(9) yes
C8 . C7 C12 . 117.63(9) yes
C7 . C8 C9 . 121.14(10) yes
C7 . C8 H81 . 121.2 no
C9 . C8 H81 . 117.6 no
C8 . C9 C10 . 120.53(10) yes
C8 . C9 H91 . 120.0 no
C10 . C9 H91 . 119.5 no
N1 . C10 C9 . 119.19(10) yes
N1 . C10 C11 . 122.08(10) yes
C9 . C10 C11 . 118.72(10) yes
C10 . C11 C12 . 120.12(10) yes
C10 . C11 H111 . 121.2 no
C12 . C11 H111 . 118.7 no
C7 . C12 C11 . 121.80(10) yes
C7 . C12 H121 . 118.0 no
C11 . C12 H121 . 120.2 no
N1 . C13 C14 . 119.01(9) yes
N1 . C13 C18 . 121.77(10) yes
C14 . C13 C18 . 119.09(10) yes
C13 . C14 C15 . 121.01(10) yes
C13 . C14 H141 . 118.2 no
C15 . C14 H141 . 120.8 no
C14 . C15 C16 . 119.44(10) yes
C14 . C15 H151 . 120.3 no
C16 . C15 H151 . 120.2 no
C15 . C16 O1 . 124.15(10) yes
C15 . C16 C17 . 119.83(10) yes
O1 . C16 C17 . 116.00(10) yes
C16 . C17 C18 . 120.31(10) yes
C16 . C17 H171 . 118.6 no
C18 . C17 H171 . 121.1 no
C13 . C18 C17 . 120.30(10) yes
C13 . C18 H181 . 120.2 no
C17 . C18 H181 . 119.5 no
O1 . C19 H191 . 110.8 no
O1 . C19 H192 . 109.8 no
H191 . C19 H192 . 110.4 no
O1 . C19 H193 . 105.8 no
H191 . C19 H193 . 108.5 no
H192 . C19 H193 . 111.5 no
N1 . C20 C21 . 120.75(9) yes
N1 . C20 C25 . 121.33(9) yes
C21 . C20 C25 . 117.92(10) yes
C20 . C21 C22 . 120.39(10) yes
C20 . C21 H211 . 119.4 no
C22 . C21 H211 . 120.2 no
C21 . C22 C23 . 121.28(10) yes
C21 . C22 H221 . 119.9 no
C23 . C22 H221 . 118.8 no
C22 . C23 O2 . 116.44(10) yes
C22 . C23 C24 . 118.74(10) yes
O2 . C23 C24 . 124.81(10) yes
C23 . C24 C25 . 120.06(10) yes
C23 . C24 H241 . 120.9 no
C25 . C24 H241 . 119.1 no
C20 . C25 C24 . 121.58(10) yes
C20 . C25 H251 . 120.1 no
C24 . C25 H251 . 118.3 no
O2 . C26 H261 . 110.5 no
O2 . C26 H262 . 107.0 no
H261 . C26 H262 . 109.5 no
O2 . C26 H263 . 110.9 no
H261 . C26 H263 . 110.7 no
H262 . C26 H263 . 108.2 no

loop_
_geom_bond_atom_site_label_1
_geom_bond_atom_site_label_2
_geom_bond_site_symmetry_2
_geom_bond_distance
_geom_bond_publ_flag
N1 C10 . 1.4165(14) yes
N1 C13 . 1.4317(14) yes
N1 C20 . 1.4143(14) yes
O1 C16 . 1.3679(13) yes
O1 C19 . 1.4240(16) yes
O2 C23 . 1.3767(13) yes
O2 C26 . 1.4218(16) yes
C1 C6 5_665 1.4373(13) yes
C1 C2 . 1.435(2) yes
C1 C6 . 1.4373(13) yes
C2 C3 5_665 1.4172(14) yes
C2 C3 . 1.4172(14) yes
C3 C4 . 1.3593(18) yes
C3 H31 . 0.991 no
C4 C5 . 1.4095(16) yes
C4 H41 . 1.002 no
C5 C6 . 1.3772(16) yes
C5 H51 . 0.969 no
C6 C7 . 1.4905(15) yes
C7 C8 . 1.3933(15) yes
C7 C12 . 1.3951(15) yes
C8 C9 . 1.3883(15) yes
C8 H81 . 0.978 no
C9 C10 . 1.3956(15) yes
C9 H91 . 0.986 no
C10 C11 . 1.3938(15) yes
C11 C12 . 1.3831(15) yes
C11 H111 . 0.974 no
C12 H121 . 0.975 no
C13 C14 . 1.3883(15) yes
C13 C18 . 1.3927(16) yes
C14 C15 . 1.3877(15) yes
C14 H141 . 1.001 no
C15 C16 . 1.3901(16) yes
C15 H151 . 0.972 no
C16 C17 . 1.3919(17) yes
C17 C18 . 1.3814(16) yes
C17 H171 . 0.979 no
C18 H181 . 0.985 no
C19 H191 . 0.993 no
C19 H192 . 1.000 no
C19 H193 . 0.996 no
C20 C21 . 1.4032(15) yes
C20 C25 . 1.3922(15) yes
C21 C22 . 1.3865(15) yes
C21 H211 . 0.987 no
C22 C23 . 1.3883(16) yes
C22 H221 . 0.964 no
C23 C24 . 1.3926(16) yes
C24 C25 . 1.3905(15) yes
C24 H241 . 0.983 no
C25 H251 . 0.977 no
C26 H261 . 0.989 no
C26 H262 . 0.987 no
C26 H263 . 1.000 no

loop_
_geom_hbond_atom_site_label_D
_geom_hbond_atom_site_label_H
_geom_hbond_atom_site_label_A
_geom_hbond_site_symmetry_A
_geom_hbond_angle_DHA
_geom_hbond_distance_DH
_geom_hbond_distance_HA
_geom_hbond_distance_DA
_geom_hbond_publ_flag
C9 H91 O1 13_565 137.86(3) 0.986 2.495 3.2938(16) yes
